data_4000477
_journal_name_full 'Chemistry of Materials'
_journal_paper_doi 10.1021/cm0487472
_journal_year 2004
_chemical_formula_sum 'Ga2 La4 O9'
_chemical_formula_weight 839.07
_space_group_IT_number 14
_symmetry_cell_setting monoclinic
_symmetry_space_group_name_Hall '-P 2ybc'
_symmetry_space_group_name_H-M 'P 1 21/c 1'
_cell_angle_alpha 90.0
_cell_angle_beta 109.4676(8)
_cell_angle_gamma 90.0
_cell_formula_units_Z 4
_cell_length_a 7.97914(12)
_cell_length_b 11.20536(18)
_cell_length_c 11.62764(17)
_cell_volume 980.18201
_cod_database_code 4000477

loop_
_symmetry_equiv_pos_site_id
_symmetry_equiv_pos_as_xyz
1 +x,+y,+z
2 -x,+y+1/2,-z+1/2
-1 -x,-y,-z
-2 +x,-y+1/2,+z+1/2

loop_
_atom_site_type_symbol
_atom_site_label
_atom_site_fract_x
_atom_site_fract_y
_atom_site_fract_z
_atom_site_occupancy
_atom_site_thermal_displace_type
_atom_site_U_iso_or_equiv
_atom_site_symmetry_multiplicity
GA Ga1 0.2211(5) 0.19121(32) 0.12978(30) 1.0 Uiso 0.0021(9) 4
GA Ga2 0.6532(5) 0.18871(34) 0.11786(30) 1.0 Uiso 0.0025(9) 4
LA La1 0.5235(4) 0.09917(23) 0.78850(23) 1.0 Uiso 0.0023(8) 4
LA La2 0.0260(4) 0.08511(23) 0.80882(23) 1.0 Uiso 0.0037(8) 4
LA La3 0.3338(4) 0.12474(28) 0.42768(27) 1.0 Uiso 0.0022(7) 4
LA La4 0.8372(4) 0.12331(28) 0.41522(27) 1.0 Uiso 0.0028(8) 4
O O1 0.7835(6) 0.2193(5) 0.7480(4) 1.0 Uiso 0.0025(11) 4
O O2 0.2361(6) 0.2202(4) 0.7678(4) 1.0 Uiso 0.0050(12) 4
O O3 0.2222(7) 0.0356(6) 0.1750(5) 1.0 Uiso 0.0078(13) 4
O O4 0.0763(6) 0.2329(5) 0.9786(5) 1.0 Uiso 0.0097(12) 4
O O5 0.4332(8) 0.2476(4) 0.1171(5) 1.0 Uiso 0.0059(10) 4
O O6 0.6352(7) 0.2295(5) 0.9624(4) 1.0 Uiso 0.0085(12) 4
O O7 0.7041(7) 0.0357(6) 0.1749(5) 1.0 Uiso 0.0076(12) 4
O O8 0.0720(9) -0.0004(5) 0.3933(6) 1.0 Uiso 0.0038(10) 4
O O9 0.5710(8) 0.0086(5) 0.3978(6) 1.0 Uiso 0.0038(12) 4
